data_4303863
loop_
_publ_author_name
'Natallia Torapava'
'Ingmar Persson'
'Lars Eriksson'
'Daniel Lundberg'

_publ_section_title
;
Hydration and Hydrolysis of Thorium(IV) in Aqueous Solution and the
Structures of Two Crystalline Thorium(IV) Hydrates
;
_journal_name_full 'Inorganic Chemistry'
_journal_page_first 11712
_journal_page_last 11723
_journal_paper_doi 10.1021/ic901763s
_journal_volume 48
_journal_year 2009
_chemical_formula_moiety 'C6 H6 F18 O21 S6 Th, C3 H12 F9 O15 S3 Th, H5 O2'
_chemical_formula_sum 'C9 H23 F27 O38 S9 Th2'
_chemical_formula_weight 2003.89
_chemical_name_systematic
; 
 ? 
;
_space_group_IT_number 14
_symmetry_cell_setting monoclinic
_symmetry_space_group_name_Hall '-P 2ybc'
_symmetry_space_group_name_H-M 'P 1 21/c 1'
_atom_sites_solution_hydrogens geom
_atom_sites_solution_primary direct
_atom_sites_solution_secondary difmap
_audit_creation_method SHELXL-97
_cell_angle_alpha 90.00
_cell_angle_beta 92.723(2)
_cell_angle_gamma 90.00
_cell_formula_units_Z 4
_cell_length_a 11.7184(10)
_cell_length_b 13.8142(11)
_cell_length_c 32.283(3)
_cell_measurement_reflns_used 2315
_cell_measurement_temperature 298(2)
_cell_measurement_theta_max 27.06
_cell_measurement_theta_min 2.19
_cell_volume 5220.1(8)
_computing_structure_refinement 'SHELXL-97 (Sheldrick, 1997)'
_computing_structure_solution 'SHELXS-97 (Sheldrick, 1990)'
_diffrn_ambient_temperature 298(2)
_diffrn_detector_area_resol_mean 12.6
_diffrn_measured_fraction_theta_full 0.946
_diffrn_measured_fraction_theta_max 0.946
_diffrn_measurement_device_type 'Smart 1k CCD area detector'
_diffrn_measurement_method '\f and \w scans'
_diffrn_radiation_monochromator graphite
_diffrn_radiation_source 'fine-focus sealed tube'
_diffrn_radiation_type MoK\a
_diffrn_radiation_wavelength 0.71073
_diffrn_reflns_av_R_equivalents 0.1282
_diffrn_reflns_av_sigmaI/netI 0.3481
_diffrn_reflns_limit_h_max 10
_diffrn_reflns_limit_h_min -13
_diffrn_reflns_limit_k_max 14
_diffrn_reflns_limit_k_min -15
_diffrn_reflns_limit_l_max 38
_diffrn_reflns_limit_l_min -22
_diffrn_reflns_number 12472
_diffrn_reflns_theta_full 25.03
_diffrn_reflns_theta_max 25.03
_diffrn_reflns_theta_min 1.26
_diffrn_standards_number 0
_exptl_absorpt_coefficient_mu 6.247
_exptl_absorpt_correction_T_max 0.83
_exptl_absorpt_correction_T_min 0.52
_exptl_absorpt_correction_type multi-scan
_exptl_absorpt_process_details 'Sadabs (Sheldrick,2003)'
_exptl_crystal_colour colourless
_exptl_crystal_density_diffrn 2.550
_exptl_crystal_density_method 'not measured'
_exptl_crystal_description prism
_exptl_crystal_F_000 3788
_exptl_crystal_size_max 0.10
_exptl_crystal_size_mid 0.05
_exptl_crystal_size_min 0.03
_refine_diff_density_max 3.922
_refine_diff_density_min -4.149
_refine_diff_density_rms 0.399
_refine_ls_extinction_coef 0.00148(11)
_refine_ls_extinction_expression Fc^*^=kFc[1+0.001xFc^2^\l^3^/sin(2\q)]^-1/4^
_refine_ls_extinction_method SHELXL
_refine_ls_goodness_of_fit_ref 1.002
_refine_ls_hydrogen_treatment mixed
_refine_ls_matrix_type full
_refine_ls_number_parameters 806
_refine_ls_number_reflns 8731
_refine_ls_number_restraints 1116
_refine_ls_restrained_S_all 0.955
_refine_ls_R_factor_all 0.2133
_refine_ls_R_factor_gt 0.0913
_refine_ls_shift/su_max 0.005
_refine_ls_shift/su_mean 0.000
_refine_ls_structure_factor_coef Fsqd
_refine_ls_weighting_details 'calc w=1/[\s^2^(Fo^2^)+(0.0831P)^2^] where P=(Fo^2^+2Fc^2^)/3'
_refine_ls_weighting_scheme calc
_refine_ls_wR_factor_gt 0.2018
_refine_ls_wR_factor_ref 0.2388
_reflns_number_gt 3996
_reflns_number_total 8731
_reflns_threshold_expression I>2\s(I)
_cod_data_source_file ic901763s_si_001_1.cif
_cod_data_source_block ThTRIF
_cod_original_sg_symbol_H-M 'P 21/c'
_cod_database_code 4303863

loop_
_symmetry_equiv_pos_as_xyz
'x, y, z'
'-x, y+1/2, -z+1/2'
'-x, -y, -z'
'x, -y-1/2, z-1/2'

loop_
_atom_site_label
_atom_site_type_symbol
_atom_site_fract_x
_atom_site_fract_y
_atom_site_fract_z
_atom_site_U_iso_or_equiv
_atom_site_adp_type
_atom_site_occupancy
_atom_site_symmetry_multiplicity
_atom_site_calc_flag
_atom_site_refinement_flags
_atom_site_disorder_assembly
_atom_site_disorder_group
O101 O 0.4364(18) 0.3019(13) 0.2964(5) 0.044(6) Uani 1 1 d DU . .
O102 O 0.4327(18) 0.1557(15) 0.3375(5) 0.048(6) Uani 1 1 d DU . .
H100 H 0.442(10) 0.217(4) 0.309(3) 0.057 Uiso 1 1 d D . .
H112 H 0.509(9) 0.314(8) 0.270(4) 0.057 Uiso 1 1 d D . .
H131 H 0.339(5) 0.318(10) 0.280(4) 0.057 Uiso 1 1 d D . .
H113 H 0.472(13) 0.076(5) 0.327(4) 0.057 Uiso 1 1 d D . .
H182 H 0.330(5) 0.147(10) 0.346(5) 0.057 Uiso 1 1 d D . .
Th1 Th 0.92652(9) 0.27909(7) 0.18653(2) 0.0141(3) Uani 1 1 d U . .
O1 O 0.8913(16) 0.3205(12) 0.1147(4) 0.028(4) Uani 1 1 d U . .
O2 O 0.7971(17) 0.1506(14) 0.1564(5) 0.041(4) Uani 1 1 d U . .
O3 O 1.0228(16) 0.1625(13) 0.1415(5) 0.032(4) Uani 1 1 d U . .
O4 O 0.9081(15) 0.4604(11) 0.1753(4) 0.021(3) Uani 1 1 d U . .
O5 O 0.9624(15) 0.3664(12) 0.2522(4) 0.023(3) Uani 1 1 d U . .
O6 O 1.1112(15) 0.3543(12) 0.1747(4) 0.021(3) Uani 1 1 d U . .
S1 S 0.6198(7) 0.3638(6) 0.1987(2) 0.037(2) Uani 1 1 d DU . .
O11 O 0.7337(15) 0.3313(14) 0.1918(5) 0.035(3) Uani 1 1 d DU . .
O12 O 0.5809(18) 0.3318(16) 0.2377(6) 0.057(5) Uani 1 1 d DU . .
O13 O 0.597(2) 0.4612(15) 0.1887(7) 0.069(6) Uani 1 1 d DU . .
C1 C 0.537(3) 0.301(2) 0.1589(9) 0.061(6) Uani 1 1 d DU . .
F11 F 0.4284(17) 0.3305(16) 0.1619(7) 0.092(7) Uani 1 1 d DU . .
F12 F 0.5641(19) 0.3301(17) 0.1233(5) 0.096(7) Uani 1 1 d DU . .
F13 F 0.5436(18) 0.2080(15) 0.1651(7) 0.099(7) Uani 1 1 d DU . .
S2 S 0.8546(7) 0.0929(5) 0.2623(2) 0.0282(18) Uani 1 1 d DU . .
O21 O 0.8530(16) 0.1872(12) 0.2420(5) 0.035(3) Uani 1 1 d DU . .
O22 O 0.8968(17) 0.0169(13) 0.2371(5) 0.045(5) Uani 1 1 d DU . .
O23 O 0.9070(18) 0.0951(14) 0.3035(5) 0.044(5) Uani 1 1 d DU . .
C2 C 0.706(2) 0.073(2) 0.2663(8) 0.045(5) Uani 1 1 d DU . .
F21 F 0.6547(17) 0.1369(14) 0.2869(6) 0.074(6) Uani 1 1 d DU . .
F22 F 0.6542(18) 0.0561(17) 0.2302(5) 0.101(8) Uani 1 1 d DU . .
F23 F 0.6957(17) -0.0149(13) 0.2873(6) 0.074(6) Uani 1 1 d DU . .
S3 S 1.1833(6) 0.1977(5) 0.25005(18) 0.0242(17) Uani 1 1 d DU . .
O31 O 1.2371(15) 0.2902(12) 0.2447(5) 0.031(4) Uani 1 1 d DU . .
O32 O 1.0779(14) 0.1879(12) 0.2245(4) 0.023(3) Uani 1 1 d DU . .
O33 O 1.1717(16) 0.1602(13) 0.2914(4) 0.031(4) Uani 1 1 d DU . .
C3 C 1.272(2) 0.1085(18) 0.2256(6) 0.028(4) Uani 1 1 d DU . .
F31 F 1.2350(15) 0.0220(11) 0.2299(5) 0.053(5) Uani 1 1 d DU . .
F32 F 1.2770(16) 0.1286(12) 0.1854(4) 0.054(5) Uani 1 1 d DU . .
F33 F 1.3808(15) 0.1188(13) 0.2414(5) 0.062(5) Uani 1 1 d DU . .
Th2 Th 0.02422(9) 0.23785(6) -0.05534(2) 0.0116(3) Uani 1 1 d U . .
O7 O -0.0054(12) 0.3573(13) 0.0012(5) 0.031(4) Uani 1 1 d DU . .
H7A H 0.028(2) 0.362(14) 0.0298(7) 0.037 Uiso 1 1 d D . .
H7B H -0.082(7) 0.388(13) 0.000(3) 0.037 Uiso 1 1 d D . .
O8 O 0.0189(11) 0.0634(11) -0.0387(5) 0.027(4) Uani 1 1 d DU . .
H8A H -0.0494(16) 0.029(8) -0.051(5) 0.032 Uiso 1 1 d D . .
H8B H 0.088(2) 0.035(11) -0.050(5) 0.032 Uiso 1 1 d D . .
O9 O 0.0490(12) 0.2952(13) -0.1286(4) 0.024(4) Uani 1 1 d DU . .
H9A H 0.117(2) 0.259(6) -0.137(4) 0.029 Uiso 1 1 d D . .
H9B H 0.009(11) 0.322(13) -0.154(2) 0.029 Uiso 1 1 d D . .
S4 S -0.1430(6) 0.1143(5) -0.14287(17) 0.0189(16) Uani 1 1 d DU . .
O41 O -0.0963(15) 0.1515(12) -0.1040(4) 0.024(3) Uani 1 1 d DU . .
O42 O -0.1075(16) 0.0157(12) -0.1498(5) 0.034(4) Uani 1 1 d DU . .
O43 O -0.1311(16) 0.1799(12) -0.1767(4) 0.033(4) Uani 1 1 d DU . .
C4 C -0.292(2) 0.1156(19) -0.1357(7) 0.031(5) Uani 1 1 d DU . .
F41 F -0.3466(17) 0.0840(17) -0.1693(6) 0.097(8) Uani 1 1 d DU . .
F42 F -0.3180(18) 0.0521(16) -0.1062(7) 0.104(8) Uani 1 1 d DU . .
F43 F -0.3293(18) 0.1987(14) -0.1277(7) 0.087(7) Uani 1 1 d DU . .
S5 S 0.1689(7) 0.1772(5) 0.04827(18) 0.0253(18) Uani 1 1 d DU . .
O51 O 0.1434(15) 0.2012(12) 0.0043(4) 0.024(3) Uani 1 1 d DU . .
O52 O 0.1340(16) 0.0848(12) 0.0595(5) 0.031(4) Uani 1 1 d DU . .
O53 O 0.1378(18) 0.2520(13) 0.0750(5) 0.043(5) Uani 1 1 d DU . .
C5 C 0.322(2) 0.175(2) 0.0523(8) 0.039(5) Uani 1 1 d DU . .
F51 F 0.3627(19) 0.2571(14) 0.0417(7) 0.093(7) Uani 1 1 d DU . .
F52 F 0.3583(18) 0.1605(16) 0.0907(5) 0.091(7) Uani 1 1 d DU . .
F53 F 0.3591(18) 0.1051(16) 0.0303(6) 0.092(7) Uani 1 1 d DU . .
S6 S -0.1914(6) 0.1557(5) 0.01751(17) 0.0215(17) Uani 1 1 d DU . .
O61 O -0.1432(15) 0.1997(12) -0.0183(4) 0.027(3) Uani 1 1 d DU . .
O62 O -0.2023(16) 0.0516(12) 0.0145(5) 0.034(4) Uani 1 1 d DU . .
O63 O -0.1441(18) 0.1891(15) 0.0567(5) 0.051(5) Uani 1 1 d DU . .
C6 C -0.335(2) 0.196(2) 0.0156(9) 0.054(6) Uani 1 1 d DU . .
F61 F -0.3852(18) 0.1659(15) 0.0490(6) 0.092(7) Uani 1 1 d DU . .
F62 F -0.391(2) 0.170(2) -0.0167(7) 0.127(9) Uani 1 1 d DU . .
F63 F -0.335(2) 0.2939(14) 0.0174(8) 0.122(9) Uani 1 1 d DU . .
S7 S 0.2337(7) 0.1058(6) -0.1166(2) 0.035(2) Uani 1 1 d DU . .
O71 O 0.1844(16) 0.1603(13) -0.0847(5) 0.032(3) Uani 1 1 d DU . .
O72 O 0.186(2) 0.0103(14) -0.1200(7) 0.069(6) Uani 1 1 d DU . .
O73 O 0.245(2) 0.1581(16) -0.1543(6) 0.067(6) Uani 1 1 d DU . .
C7 C 0.375(3) 0.084(2) -0.0984(10) 0.066(6) Uani 1 1 d DU . .
F71 F 0.423(2) 0.0221(18) -0.1245(7) 0.133(9) Uani 1 1 d DU . .
F72 F 0.4346(18) 0.1639(17) -0.0981(7) 0.104(7) Uani 1 1 d DU . .
F73 F 0.386(2) 0.0493(17) -0.0611(6) 0.104(8) Uani 1 1 d DU . .
S8 S 0.2260(7) 0.4393(5) -0.07472(18) 0.0273(19) Uani 1 1 d DU . .
O81 O 0.1658(15) 0.3590(12) -0.0568(5) 0.027(3) Uani 1 1 d DU . .
O82 O 0.2565(17) 0.4208(14) -0.1167(5) 0.046(5) Uani 1 1 d DU . .
O83 O 0.1691(17) 0.5307(12) -0.0672(5) 0.042(5) Uani 1 1 d DU . .
C8 C 0.360(2) 0.448(2) -0.0468(8) 0.043(5) Uani 1 1 d DU . .
F81 F 0.3514(17) 0.4577(16) -0.0064(5) 0.089(7) Uani 1 1 d DU . .
F82 F 0.4253(17) 0.5150(14) -0.0593(6) 0.079(6) Uani 1 1 d DU . .
F83 F 0.4135(19) 0.3640(14) -0.0513(7) 0.102(7) Uani 1 1 d DU . .
S9 S -0.1451(7) 0.4629(5) -0.07979(18) 0.0214(17) Uani 1 1 d DU . .
O91 O -0.1088(15) 0.3618(11) -0.0786(4) 0.023(3) Uani 1 1 d DU . .
O92 O -0.1335(16) 0.5073(12) -0.0394(5) 0.033(4) Uani 1 1 d DU . .
O93 O -0.1007(18) 0.5165(13) -0.1141(5) 0.045(5) Uani 1 1 d DU . .
C9 C -0.296(2) 0.451(2) -0.0914(8) 0.044(5) Uani 1 1 d DU . .
F91 F -0.3176(18) 0.4118(17) -0.1277(5) 0.094(7) Uani 1 1 d DU . .
F92 F -0.3434(18) 0.5363(14) -0.0915(7) 0.090(7) Uani 1 1 d DU . .
F93 F -0.3453(16) 0.3985(14) -0.0643(6) 0.071(6) Uani 1 1 d DU . .

loop_
_atom_site_aniso_label
_atom_site_aniso_U_11
_atom_site_aniso_U_22
_atom_site_aniso_U_33
_atom_site_aniso_U_23
_atom_site_aniso_U_13
_atom_site_aniso_U_12
O101 0.049(15) 0.040(14) 0.041(11) 0.001(10) -0.001(11) -0.027(12)
O102 0.046(16) 0.062(16) 0.035(11) -0.010(10) -0.006(11) -0.009(13)
Th1 0.0263(7) 0.0088(6) 0.0066(4) 0.0006(3) -0.0052(4) -0.0019(5)
O1 0.043(8) 0.031(7) 0.009(4) -0.001(4) -0.009(5) 0.007(6)
O2 0.047(7) 0.036(6) 0.040(7) -0.009(6) -0.007(6) -0.018(6)
O3 0.042(7) 0.028(6) 0.025(6) -0.012(5) -0.009(5) 0.013(6)
O4 0.032(7) 0.013(5) 0.019(6) 0.003(4) 0.001(6) 0.003(5)
O5 0.036(8) 0.023(7) 0.009(5) -0.007(4) -0.004(5) 0.002(6)
O6 0.020(5) 0.022(7) 0.021(6) 0.012(5) -0.001(5) 0.000(5)
S1 0.035(5) 0.045(5) 0.031(4) 0.001(3) -0.002(3) 0.006(4)
O11 0.024(5) 0.046(7) 0.036(7) 0.000(6) -0.001(5) -0.002(5)
O12 0.055(9) 0.073(9) 0.045(7) 0.003(7) 0.013(6) -0.006(8)
O13 0.074(10) 0.052(7) 0.079(9) 0.008(7) 0.001(8) 0.012(7)
C1 0.045(11) 0.083(12) 0.053(9) -0.002(12) -0.021(13) -0.009(16)
F11 0.042(10) 0.114(16) 0.117(16) -0.006(15) -0.018(9) -0.016(12)
F12 0.103(16) 0.143(18) 0.040(8) -0.015(10) -0.012(10) -0.030(16)
F13 0.077(16) 0.078(11) 0.138(17) -0.011(11) -0.044(15) -0.026(11)
S2 0.034(5) 0.020(5) 0.031(4) 0.013(3) -0.004(3) 0.003(4)
O21 0.039(7) 0.032(6) 0.034(5) 0.016(5) 0.006(5) -0.005(6)
O22 0.046(9) 0.044(7) 0.043(7) -0.003(6) 0.001(7) 0.012(7)
O23 0.049(9) 0.046(9) 0.035(6) 0.007(6) -0.014(7) 0.002(8)
C2 0.034(8) 0.057(16) 0.044(14) 0.021(11) 0.001(9) -0.004(10)
F21 0.057(12) 0.081(13) 0.085(12) 0.044(10) 0.030(11) 0.039(12)
F22 0.067(14) 0.16(2) 0.072(11) 0.026(10) -0.035(11) -0.074(15)
F23 0.073(15) 0.056(11) 0.094(13) 0.029(10) 0.012(12) -0.029(11)
S3 0.029(5) 0.027(5) 0.015(3) 0.000(3) -0.008(3) -0.003(3)
O31 0.035(8) 0.025(6) 0.032(7) 0.006(6) -0.010(6) 0.000(6)
O32 0.028(5) 0.020(6) 0.022(6) 0.005(5) -0.004(5) 0.003(5)
O33 0.038(9) 0.036(8) 0.017(5) 0.011(6) -0.011(6) 0.005(7)
C3 0.037(11) 0.026(9) 0.019(8) 0.004(9) -0.017(9) 0.008(9)
F31 0.084(15) 0.020(8) 0.052(10) 0.002(7) -0.019(10) -0.007(8)
F32 0.079(14) 0.064(13) 0.021(7) -0.009(7) 0.022(7) -0.021(11)
F33 0.034(9) 0.054(13) 0.097(13) -0.020(11) -0.025(10) 0.018(8)
Th2 0.0203(7) 0.0041(6) 0.0099(4) 0.0020(4) -0.0047(4) -0.0011(5)
O7 0.031(11) 0.034(9) 0.026(7) -0.019(7) -0.016(6) 0.010(7)
O8 0.025(11) 0.016(6) 0.039(10) 0.006(6) -0.014(7) -0.007(6)
O9 0.021(10) 0.036(11) 0.017(5) 0.010(6) 0.001(5) -0.012(7)
S4 0.029(4) 0.019(4) 0.009(3) -0.005(2) -0.006(3) -0.005(3)
O41 0.033(7) 0.024(6) 0.014(5) -0.003(4) -0.006(5) -0.013(6)
O42 0.037(8) 0.025(6) 0.039(7) -0.009(5) -0.007(7) 0.002(7)
O43 0.041(9) 0.036(7) 0.023(6) 0.010(6) 0.001(6) 0.001(7)
C4 0.029(7) 0.040(14) 0.025(12) -0.008(9) -0.003(8) -0.001(10)
F41 0.044(11) 0.16(2) 0.084(11) -0.057(11) -0.054(11) 0.022(14)
F42 0.052(14) 0.139(16) 0.123(14) 0.083(15) 0.026(12) -0.001(14)
F43 0.073(14) 0.067(11) 0.122(17) -0.030(10) 0.026(14) 0.028(12)
S5 0.032(5) 0.024(4) 0.018(3) 0.003(3) -0.013(3) 0.003(4)
O51 0.032(7) 0.020(7) 0.019(4) 0.007(4) -0.014(5) -0.001(6)
O52 0.032(8) 0.033(6) 0.027(7) 0.014(6) -0.016(7) -0.002(7)
O53 0.051(9) 0.042(8) 0.037(7) -0.012(6) 0.003(7) 0.004(7)
C5 0.027(7) 0.047(15) 0.043(12) 0.015(11) -0.012(10) 0.005(10)
F51 0.058(12) 0.082(12) 0.136(17) 0.044(12) -0.016(14) -0.034(12)
F52 0.089(15) 0.117(18) 0.060(9) 0.018(9) -0.059(11) 0.002(14)
F53 0.049(12) 0.112(14) 0.111(14) -0.049(13) -0.029(12) 0.034(13)
S6 0.029(4) 0.029(4) 0.007(3) 0.000(3) 0.002(3) 0.001(4)
O61 0.030(6) 0.027(7) 0.026(5) 0.010(5) 0.007(5) -0.003(5)
O62 0.036(9) 0.026(6) 0.040(8) 0.006(6) -0.003(7) 0.001(6)
O63 0.061(9) 0.060(9) 0.033(6) -0.014(6) -0.004(7) -0.007(8)
C6 0.030(10) 0.060(13) 0.074(15) 0.014(15) 0.017(8) 0.014(13)
F61 0.064(14) 0.102(15) 0.118(13) 0.014(13) 0.069(12) 0.011(14)
F62 0.059(14) 0.20(2) 0.115(13) 0.010(16) -0.044(13) 0.011(17)
F63 0.12(2) 0.060(12) 0.19(2) 0.032(12) 0.063(17) 0.055(11)
S7 0.038(5) 0.034(5) 0.034(4) -0.004(3) 0.009(3) 0.000(4)
O71 0.027(6) 0.033(7) 0.036(6) -0.005(5) 0.003(5) 0.009(5)
O72 0.079(10) 0.047(7) 0.081(9) -0.017(6) 0.004(8) -0.005(7)
O73 0.076(10) 0.079(9) 0.048(7) 0.012(7) 0.016(7) 0.010(8)
C7 0.035(10) 0.09(2) 0.080(15) 0.006(14) 0.015(12) 0.024(9)
F71 0.092(17) 0.153(19) 0.157(17) -0.035(17) 0.031(17) 0.070(16)
F72 0.036(12) 0.127(16) 0.15(2) 0.007(13) 0.001(14) -0.013(12)
F73 0.082(18) 0.13(2) 0.095(12) 0.028(12) -0.025(11) 0.023(15)
S8 0.040(5) 0.023(4) 0.017(3) 0.005(3) -0.010(3) -0.016(4)
O81 0.031(6) 0.020(5) 0.029(6) 0.011(5) -0.012(5) -0.011(5)
O82 0.045(9) 0.062(9) 0.033(6) 0.003(6) 0.007(6) -0.011(7)
O83 0.052(9) 0.033(6) 0.040(8) 0.009(6) -0.011(7) 0.002(7)
C8 0.036(12) 0.036(15) 0.053(10) 0.008(13) -0.019(11) -0.011(7)
F81 0.065(16) 0.15(2) 0.050(9) -0.002(10) -0.035(8) -0.026(13)
F82 0.058(13) 0.074(12) 0.104(13) -0.002(12) -0.010(11) -0.048(11)
F83 0.075(15) 0.064(12) 0.162(18) -0.013(13) -0.042(14) 0.022(11)
S9 0.034(5) 0.011(4) 0.019(3) 0.001(2) -0.001(3) 0.000(3)
O91 0.029(6) 0.015(5) 0.025(6) -0.001(4) -0.005(5) 0.004(5)
O92 0.034(9) 0.032(8) 0.031(6) -0.015(6) -0.003(6) 0.002(7)
O93 0.053(9) 0.040(8) 0.042(7) 0.021(6) 0.008(7) 0.003(7)
C9 0.032(8) 0.044(16) 0.054(13) 0.004(11) -0.024(11) 0.002(9)
F91 0.072(16) 0.142(19) 0.066(10) -0.031(11) -0.030(11) -0.012(14)
F92 0.067(13) 0.067(12) 0.133(17) 0.018(10) -0.015(14) 0.035(12)
F93 0.037(11) 0.077(13) 0.097(11) 0.023(11) -0.011(10) -0.015(11)

loop_
_atom_type_symbol
_atom_type_description
_atom_type_scat_dispersion_real
_atom_type_scat_dispersion_imag
_atom_type_scat_source
C C 0.0033 0.0016 'International Tables Vol C Tables 4.2.6.8 and 6.1.1.4'
H H 0.0000 0.0000 'International Tables Vol C Tables 4.2.6.8 and 6.1.1.4'
O O 0.0106 0.0060 'International Tables Vol C Tables 4.2.6.8 and 6.1.1.4'
F F 0.0171 0.0103 'International Tables Vol C Tables 4.2.6.8 and 6.1.1.4'
S S 0.1246 0.1234 'International Tables Vol C Tables 4.2.6.8 and 6.1.1.4'
Th Th -7.2400 8.8979 'International Tables Vol C Tables 4.2.6.8 and 6.1.1.4'

loop_
_geom_angle_atom_site_label_1
_geom_angle_atom_site_label_2
_geom_angle_atom_site_label_3
_geom_angle
_geom_angle_site_symmetry_1
_geom_angle_site_symmetry_3
_geom_angle_publ_flag
H100 O101 H112 109(2) . . ?
H100 O101 H131 110(2) . . ?
H112 O101 H131 109(2) . . ?
H100 O102 H113 110(2) . . ?
H100 O102 H182 110(2) . . ?
H113 O102 H182 110(2) . . ?
O11 Th1 O21 74.4(6) . . ?
O11 Th1 O1 82.9(6) . . ?
O21 Th1 O1 142.9(6) . . ?
O11 Th1 O6 136.9(6) . . ?
O21 Th1 O6 134.1(6) . . ?
O1 Th1 O6 82.0(6) . . ?
O11 Th1 O32 141.6(6) . . ?
O21 Th1 O32 68.3(6) . . ?
O1 Th1 O32 133.7(6) . . ?
O6 Th1 O32 70.9(5) . . ?
O11 Th1 O5 85.1(6) . . ?
O21 Th1 O5 70.6(6) . . ?
O1 Th1 O5 136.8(6) . . ?
O6 Th1 O5 79.0(5) . . ?
O32 Th1 O5 74.4(5) . . ?
O11 Th1 O3 134.2(6) . . ?
O21 Th1 O3 106.5(6) . . ?
O1 Th1 O3 69.6(6) . . ?
O6 Th1 O3 75.8(6) . . ?
O32 Th1 O3 67.8(5) . . ?
O5 Th1 O3 139.6(5) . . ?
O11 Th1 O2 71.5(7) . . ?
O21 Th1 O2 71.4(6) . . ?
O1 Th1 O2 73.8(6) . . ?
O6 Th1 O2 139.9(6) . . ?
O32 Th1 O2 103.9(6) . . ?
O5 Th1 O2 139.4(6) . . ?
O3 Th1 O2 66.1(6) . . ?
O11 Th1 O4 68.7(6) . . ?
O21 Th1 O4 126.9(6) . . ?
O1 Th1 O4 67.6(5) . . ?
O6 Th1 O4 68.2(6) . . ?
O32 Th1 O4 129.2(5) . . ?
O5 Th1 O4 69.4(5) . . ?
O3 Th1 O4 126.6(6) . . ?
O2 Th1 O4 126.8(6) . . ?
O13 S1 O12 115.6(14) . . ?
O13 S1 O11 115.6(14) . . ?
O12 S1 O11 112.3(12) . . ?
O13 S1 C1 101.9(15) . . ?
O12 S1 C1 107.3(14) . . ?
O11 S1 C1 102.3(13) . . ?
S1 O11 Th1 175.0(11) . . ?
S1 O12 H112 160(6) . . ?
F12 C1 F13 116(3) . . ?
F12 C1 F11 104(3) . . ?
F13 C1 F11 110(3) . . ?
F12 C1 S1 110(2) . . ?
F13 C1 S1 110(2) . . ?
F11 C1 S1 107(2) . . ?
O22 S2 O23 113.4(12) . . ?
O22 S2 O21 113.3(11) . . ?
O23 S2 O21 113.2(12) . . ?
O22 S2 C2 107.0(13) . . ?
O23 S2 C2 108.3(13) . . ?
O21 S2 C2 100.5(12) . . ?
S2 O21 Th1 144.6(12) . . ?
F21 C2 F22 112(3) . . ?
F21 C2 F23 107(2) . . ?
F22 C2 F23 103(2) . . ?
F21 C2 S2 115(2) . . ?
F22 C2 S2 112(2) . . ?
F23 C2 S2 106.2(19) . . ?
O31 S3 O33 119.3(10) . . ?
O31 S3 O32 112.3(10) . . ?
O33 S3 O32 112.0(11) . . ?
O31 S3 C3 106.8(12) . . ?
O33 S3 C3 103.8(11) . . ?
O32 S3 C3 100.2(11) . . ?
S3 O32 Th1 143.8(10) . . ?
F31 C3 F32 109.5(19) . . ?
F31 C3 F33 112(2) . . ?
F32 C3 F33 105(2) . . ?
F31 C3 S3 112.7(19) . . ?
F32 C3 S3 109.7(17) . . ?
F33 C3 S3 108.1(17) . . ?
O81 Th2 O51 77.3(5) . . ?
O81 Th2 O41 137.6(5) . . ?
O51 Th2 O41 137.2(6) . . ?
O81 Th2 O71 75.2(6) . . ?
O51 Th2 O71 77.5(6) . . ?
O41 Th2 O71 88.1(6) . . ?
O81 Th2 O61 139.2(6) . . ?
O51 Th2 O61 90.7(6) . . ?
O41 Th2 O61 75.3(6) . . ?
O71 Th2 O61 140.6(6) . . ?
O81 Th2 O91 86.3(6) . . ?
O51 Th2 O91 138.5(5) . . ?
O41 Th2 O91 78.2(6) . . ?
O71 Th2 O91 134.6(6) . . ?
O61 Th2 O91 77.2(6) . . ?
O81 Th2 O8 136.2(5) . . ?
O51 Th2 O8 68.7(5) . . ?
O41 Th2 O8 68.6(5) . . ?
O71 Th2 O8 71.2(6) . . ?
O61 Th2 O8 69.4(5) . . ?
O91 Th2 O8 137.5(5) . . ?
O81 Th2 O7 70.6(6) . . ?
O51 Th2 O7 69.2(5) . . ?
O41 Th2 O7 135.6(5) . . ?
O71 Th2 O7 136.3(5) . . ?
O61 Th2 O7 68.7(5) . . ?
O91 Th2 O7 69.4(5) . . ?
O8 Th2 O7 118.7(6) . . ?
O81 Th2 O9 69.3(5) . . ?
O51 Th2 O9 137.4(5) . . ?
O41 Th2 O9 68.3(5) . . ?
O71 Th2 O9 69.1(5) . . ?
O61 Th2 O9 131.9(5) . . ?
O91 Th2 O9 65.6(5) . . ?
O8 Th2 O9 121.0(5) . . ?
O7 Th2 O9 120.2(6) . . ?
Th2 O7 H7A 132(10) . . ?
Th2 O7 H7B 114(7) . . ?
H7A O7 H7B 109.5(3) . . ?
Th2 O8 H8A 114(9) . . ?
Th2 O8 H8B 106(10) . . ?
H8A O8 H8B 109.5(3) . . ?
Th2 O9 H9A 102(8) . . ?
Th2 O9 H9B 145(8) . . ?
H9A O9 H9B 109.5(3) . . ?
O43 S4 O41 113.2(10) . . ?
O43 S4 O42 116.0(11) . . ?
O41 S4 O42 111.8(10) . . ?
O43 S4 C4 103.0(12) . . ?
O41 S4 C4 102.7(11) . . ?
O42 S4 C4 108.8(12) . . ?
S4 O41 Th2 160.4(11) . . ?
F43 C4 F41 109(2) . . ?
F43 C4 F42 111(2) . . ?
F41 C4 F42 105(2) . . ?
F43 C4 S4 113(2) . . ?
F41 C4 S4 109.4(18) . . ?
F42 C4 S4 110.0(19) . . ?
O52 S5 O53 115.2(12) . . ?
O52 S5 O51 114.1(10) . . ?
O53 S5 O51 112.2(11) . . ?
O52 S5 C5 105.8(12) . . ?
O53 S5 C5 104.8(13) . . ?
O51 S5 C5 103.3(11) . . ?
S5 O51 Th2 155.7(12) . . ?
F51 C5 F53 112(3) . . ?
F51 C5 F52 106(2) . . ?
F53 C5 F52 108(2) . . ?
F51 C5 S5 110(2) . . ?
F53 C5 S5 109(2) . . ?
F52 C5 S5 110(2) . . ?
O63 S6 O61 114.9(12) . . ?
O63 S6 O62 114.1(11) . . ?
O61 S6 O62 113.7(10) . . ?
O63 S6 C6 104.7(14) . . ?
O61 S6 C6 104.1(12) . . ?
O62 S6 C6 103.5(13) . . ?
S6 O61 Th2 148.1(11) . . ?
F62 C6 F61 110(3) . . ?
F62 C6 F63 109(3) . . ?
F61 C6 F63 106(2) . . ?
F62 C6 S6 113(2) . . ?
F61 C6 S6 109(2) . . ?
F63 C6 S6 109(2) . . ?
O71 S7 O73 113.9(13) . . ?
O71 S7 O72 111.8(13) . . ?
O73 S7 O72 116.8(13) . . ?
O71 S7 C7 105.1(13) . . ?
O73 S7 C7 104.5(15) . . ?
O72 S7 C7 103.0(15) . . ?
S7 O71 Th2 151.3(11) . . ?
F73 C7 F72 106(3) . . ?
F73 C7 F71 109(3) . . ?
F72 C7 F71 108(3) . . ?
F73 C7 S7 115(2) . . ?
F72 C7 S7 110(2) . . ?
F71 C7 S7 108(2) . . ?
O82 S8 O81 112.8(11) . . ?
O82 S8 O83 116.6(11) . . ?
O81 S8 O83 111.2(12) . . ?
O82 S8 C8 103.6(13) . . ?
O81 S8 C8 106.3(12) . . ?
O83 S8 C8 105.1(13) . . ?
S8 O81 Th2 155.0(10) . . ?
F82 C8 F81 108(2) . . ?
F82 C8 F83 108(3) . . ?
F81 C8 F83 105(2) . . ?
F82 C8 S8 114(2) . . ?
F81 C8 S8 113(2) . . ?
F83 C8 S8 107(2) . . ?
O92 S9 O93 116.9(12) . . ?
O92 S9 O91 111.6(10) . . ?
O93 S9 O91 113.3(11) . . ?
O92 S9 C9 106.2(12) . . ?
O93 S9 C9 105.9(12) . . ?
O91 S9 C9 101.3(12) . . ?
S9 O91 Th2 150.5(10) . . ?
F93 C9 F91 108(2) . . ?
F93 C9 F92 107(3) . . ?
F91 C9 F92 108(2) . . ?
F93 C9 S9 112.4(19) . . ?
F91 C9 S9 112(2) . . ?
F92 C9 S9 109(2) . . ?

loop_
_geom_bond_atom_site_label_1
_geom_bond_atom_site_label_2
_geom_bond_distance
_geom_bond_site_symmetry_2
_geom_bond_publ_flag
O101 H100 1.25(3) . ?
O101 H112 1.25(3) . ?
O101 H131 1.25(3) . ?
O102 H100 1.25(3) . ?
O102 H113 1.25(3) . ?
O102 H182 1.25(3) . ?
Th1 O11 2.385(17) . ?
Th1 O21 2.389(16) . ?
Th1 O1 2.405(14) . ?
Th1 O6 2.447(17) . ?
Th1 O32 2.457(15) . ?
Th1 O5 2.459(14) . ?
Th1 O3 2.477(17) . ?
Th1 O2 2.502(18) . ?
Th1 O4 2.538(16) . ?
S1 O13 1.407(19) . ?
S1 O12 1.430(18) . ?
S1 O11 1.436(17) . ?
S1 C1 1.79(3) . ?
O12 H112 1.38(5) . ?
C1 F12 1.27(3) . ?
C1 F13 1.31(3) . ?
C1 F11 1.34(3) . ?
S2 O22 1.432(17) . ?
S2 O23 1.439(16) . ?
S2 O21 1.458(16) . ?
S2 C2 1.77(3) . ?
C2 F21 1.27(3) . ?
C2 F22 1.31(3) . ?
C2 F23 1.40(3) . ?
S3 O31 1.439(17) . ?
S3 O33 1.446(15) . ?
S3 O32 1.458(16) . ?
S3 C3 1.81(3) . ?
C3 F31 1.28(3) . ?
C3 F32 1.33(2) . ?
C3 F33 1.36(3) . ?
Th2 O81 2.358(16) . ?
Th2 O51 2.378(14) . ?
Th2 O41 2.382(14) . ?
Th2 O71 2.395(17) . ?
Th2 O61 2.403(16) . ?
Th2 O91 2.411(16) . ?
Th2 O8 2.470(15) . ?
Th2 O7 2.496(15) . ?
Th2 O9 2.525(13) . ?
O7 H7A 0.990(2) . ?
O7 H7B 0.990(2) . ?
O8 H8A 0.990(2) . ?
O8 H8B 0.990(2) . ?
O9 H9A 0.990(2) . ?
O9 H9B 0.990(2) . ?
S4 O43 1.431(15) . ?
S4 O41 1.440(14) . ?
S4 O42 1.446(17) . ?
S4 C4 1.78(3) . ?
C4 F43 1.26(3) . ?
C4 F41 1.30(2) . ?
C4 F42 1.34(3) . ?
S5 O52 1.394(17) . ?
S5 O53 1.406(17) . ?
S5 O51 1.475(14) . ?
S5 C5 1.79(3) . ?
C5 F51 1.28(3) . ?
C5 F53 1.29(3) . ?
C5 F52 1.31(2) . ?
S6 O63 1.433(16) . ?
S6 O61 1.446(15) . ?
S6 O62 1.446(17) . ?
S6 C6 1.77(3) . ?
C6 F62 1.27(3) . ?
C6 F61 1.32(3) . ?
C6 F63 1.35(3) . ?
S7 O71 1.420(16) . ?
S7 O73 1.427(18) . ?
S7 O72 1.436(19) . ?
S7 C7 1.76(3) . ?
C7 F73 1.29(3) . ?
C7 F72 1.31(3) . ?
C7 F71 1.33(3) . ?
S8 O82 1.441(17) . ?
S8 O81 1.451(16) . ?
S8 O83 1.454(18) . ?
S8 C8 1.78(3) . ?
C8 F82 1.28(3) . ?
C8 F81 1.32(3) . ?
C8 F83 1.32(3) . ?
S9 O92 1.441(15) . ?
S9 O93 1.449(16) . ?
S9 O91 1.460(16) . ?
S9 C9 1.79(3) . ?
C9 F93 1.29(3) . ?
C9 F91 1.30(3) . ?
C9 F92 1.31(3) . ?
